data_2213222
loop_
_publ_author_name
'Wang, Ting-Ting'
'Gao, Feng'
'Xue, Mei'
'Song, Ying-Jun'
'Wang, Wen-Hu'

_publ_section_title
;Ethyl
 3-(2-chlorophenyl)-5-(diethoxyphosphinoyl)-1-phenyl-4,5-dihydro-1<i>H</i>-pyrazole-5-carboxylate
;
_journal_coeditor_code CI2338
_journal_issue 5
_journal_name_full 'Acta Crystallographica Section E'
_journal_page_first o2549
_journal_page_last o2550
_journal_paper_doi 10.1107/S1600536807016327
_journal_volume 63
_journal_year 2007
_chemical_formula_iupac 'C22 H26 Cl N2 O5 P'
_chemical_formula_moiety 'C22 H26 Cl N2 O5 P'
_chemical_formula_sum 'C22 H26 Cl N2 O5 P'
_chemical_formula_weight 464.87
_chemical_name_systematic
;
Ethyl
3-(2-chlorophenyl)-5-(diethoxyphosphinoyl)-1-phenyl-4,5-dihydro-1H-pyrazolyl-
5-carboxylate
;
_space_group_IT_number 2
_symmetry_cell_setting triclinic
_symmetry_space_group_name_Hall '-P 1'
_symmetry_space_group_name_H-M 'P -1'
_atom_sites_solution_hydrogens geom
_atom_sites_solution_primary direct
_atom_sites_solution_secondary difmap
_cell_angle_alpha 82.434(4)
_cell_angle_beta 84.994(4)
_cell_angle_gamma 68.390(4)
_cell_formula_units_Z 2
_cell_length_a 10.195(2)
_cell_length_b 10.986(2)
_cell_length_c 11.409(3)
_cell_measurement_reflns_used 2061
_cell_measurement_temperature 294(2)
_cell_measurement_theta_max 25.05
_cell_measurement_theta_min 2.55
_cell_volume 1176.6(4)
_computing_cell_refinement 'SAINT (Bruker, 1999)'
_computing_data_collection 'SMART (Bruker, 1998)'
_computing_data_reduction SAINT
_computing_molecular_graphics 'SHELXTL (Bruker, 1999)'
_computing_publication_material SHELXTL
_computing_structure_refinement 'SHELXL97 (Sheldrick, 1997)'
_computing_structure_solution 'SHELXS97 (Sheldrick, 1997)'
_diffrn_ambient_temperature 294(2)
_diffrn_measured_fraction_theta_full 0.996
_diffrn_measured_fraction_theta_max 0.996
_diffrn_measurement_device_type 'Bruker SMART CCD area-detector'
_diffrn_measurement_method '\f and \w'
_diffrn_radiation_monochromator graphite
_diffrn_radiation_source 'fine-focus sealed tube'
_diffrn_radiation_type MoK\a
_diffrn_radiation_wavelength 0.71073
_diffrn_reflns_av_R_equivalents 0.0176
_diffrn_reflns_av_sigmaI/netI 0.0424
_diffrn_reflns_limit_h_max 12
_diffrn_reflns_limit_h_min -6
_diffrn_reflns_limit_k_max 13
_diffrn_reflns_limit_k_min -12
_diffrn_reflns_limit_l_max 13
_diffrn_reflns_limit_l_min -13
_diffrn_reflns_number 6011
_diffrn_reflns_theta_full 25.02
_diffrn_reflns_theta_max 25.02
_diffrn_reflns_theta_min 1.80
_diffrn_standards_number 0
_exptl_absorpt_coefficient_mu 0.265
_exptl_absorpt_correction_T_max 0.948
_exptl_absorpt_correction_T_min 0.910
_exptl_absorpt_correction_type multi-scan
_exptl_absorpt_process_details '(SADABS; Sheldrick, 1996)'
_exptl_crystal_colour colourless
_exptl_crystal_density_diffrn 1.312
_exptl_crystal_density_method 'not measured'
_exptl_crystal_description Prism
_exptl_crystal_F_000 488
_exptl_crystal_size_max 0.40
_exptl_crystal_size_mid 0.28
_exptl_crystal_size_min 0.20
_refine_diff_density_max 0.250
_refine_diff_density_min -0.355
_refine_ls_extinction_method none
_refine_ls_goodness_of_fit_ref 1.001
_refine_ls_hydrogen_treatment constr
_refine_ls_matrix_type full
_refine_ls_number_parameters 283
_refine_ls_number_reflns 4133
_refine_ls_number_restraints 0
_refine_ls_restrained_S_all 1.001
_refine_ls_R_factor_all 0.0812
_refine_ls_R_factor_gt 0.0472
_refine_ls_shift/su_max 0.001
_refine_ls_shift/su_mean 0.000
_refine_ls_structure_factor_coef Fsqd
_refine_ls_weighting_details 'calc w=1/[\s^2^(Fo^2^)+(0.0648P)^2^+0.533P] where P=(Fo^2^+2Fc^2^)/3'
_refine_ls_weighting_scheme calc
_refine_ls_wR_factor_gt 0.1147
_refine_ls_wR_factor_ref 0.1374
_reflns_number_gt 2759
_reflns_number_total 4133
_reflns_threshold_expression I>2\s(I)
_cod_data_source_file ci2338.cif
_cod_data_source_block I
_cod_depositor_comments
;
The following automatic conversions were performed:
'_symmetry_cell_setting' value 'Triclinic' changed to 'triclinic'
according to '/home/saulius/struct/CIF-dictionaries/cif_core.dic'
dictionary named 'cif_core.dic' version 2.4.1 from 2010-06-29.

Automatic conversion script
Id: cif_fix_enum 1527 2010-12-29 10:47:43Z saulius 

The following automatic conversions were performed:

'_symmetry_cell_setting' value 'Triclinic' changed to 'triclinic'
according to /home/saulius/struct/CIF-dictionaries/cif_core.dic
dictionary named 'cif_core.dic' version 2.4.1 from 2010-06-29.

Automatic conversion script
Id: cif_fix_values 1715 2011-07-08 13:25:40Z adriana 
;
_cod_original_cell_volume 1176.7(4)
_cod_database_code 2213222
_cod_database_fobs_code 2213222

loop_
_symmetry_equiv_pos_as_xyz
'x, y, z'
'-x, -y, -z'

loop_
_atom_site_type_symbol
_atom_site_label
_atom_site_fract_x
_atom_site_fract_y
_atom_site_fract_z
_atom_site_U_iso_or_equiv
_atom_site_adp_type
_atom_site_calc_flag
_atom_site_refinement_flags
_atom_site_occupancy
P P1 0.53534(8) 0.21089(7) 0.40236(7) 0.0433(2) Uani d . 1
Cl Cl1 0.28699(17) 0.46404(13) 0.02371(8) 0.1187(5) Uani d . 1
O O1 0.5859(2) 0.1056(2) 0.49854(19) 0.0585(6) Uani d . 1
O O2 0.5627(2) 0.16433(19) 0.27593(18) 0.0567(5) Uani d . 1
O O3 0.5960(2) 0.32340(18) 0.3917(2) 0.0555(6) Uani d . 1
O O4 0.0098(2) 0.3383(2) 0.48657(19) 0.0663(6) Uani d . 1
O O5 0.1655(2) 0.2701(2) 0.62944(16) 0.0513(5) Uani d . 1
N N1 0.2147(2) 0.2248(2) 0.31721(19) 0.0466(6) Uani d . 1
N N2 0.2184(2) 0.3364(2) 0.24868(19) 0.0449(6) Uani d . 1
C C1 0.2896(3) 0.3881(3) 0.3001(2) 0.0397(6) Uani d . 1
C C2 0.3138(3) 0.5085(3) 0.2496(2) 0.0441(7) Uani d . 1
C C3 0.3387(3) 0.5872(3) 0.3249(3) 0.0526(8) Uani d . 1
H H3 0.3430 0.5598 0.4056 0.063 Uiso calc R 1
C C4 0.3572(4) 0.7038(3) 0.2847(3) 0.0669(9) Uani d . 1
H H4 0.3733 0.7538 0.3376 0.080 Uiso calc R 1
C C5 0.3517(4) 0.7453(4) 0.1667(4) 0.0840(12) Uani d . 1
H H5 0.3626 0.8246 0.1390 0.101 Uiso calc R 1
C C6 0.3300(5) 0.6705(4) 0.0885(4) 0.0884(12) Uani d . 1
H H6 0.3277 0.6986 0.0079 0.106 Uiso calc R 1
C C7 0.3115(4) 0.5524(3) 0.1295(3) 0.0646(9) Uani d . 1
C C8 0.3480(3) 0.3066(3) 0.4163(2) 0.0393(6) Uani d . 1
H H8 0.3292 0.3640 0.4796 0.047 Uiso calc R 1
C C9 0.5790(4) 0.0312(3) 0.2568(3) 0.0797(11) Uani d . 1
H H9A 0.6747 -0.0281 0.2731 0.096 Uiso calc R 1
H H9B 0.5146 0.0018 0.3102 0.096 Uiso calc R 1
C C10 0.5498(6) 0.0284(5) 0.1364(5) 0.136(2) Uani d . 1
H H10A 0.4569 0.0906 0.1194 0.205 Uiso calc R 1
H H10B 0.5547 -0.0583 0.1254 0.205 Uiso calc R 1
H H10C 0.6181 0.0511 0.0840 0.205 Uiso calc R 1
C C11 0.7421(3) 0.3031(3) 0.3552(4) 0.0796(12) Uani d . 1
H H11A 0.7757 0.2381 0.2991 0.096 Uiso calc R 1
H H11B 0.8007 0.2706 0.4234 0.096 Uiso calc R 1
C C12 0.7521(4) 0.4273(4) 0.3009(3) 0.0808(11) Uani d . 1
H H12A 0.6944 0.4588 0.2332 0.121 Uiso calc R 1
H H12B 0.8485 0.4139 0.2765 0.121 Uiso calc R 1
H H12C 0.7200 0.4910 0.3571 0.121 Uiso calc R 1
C C13 0.2560(3) 0.2202(3) 0.4378(2) 0.0387(6) Uani d . 1
H H13 0.3112 0.1300 0.4696 0.046 Uiso calc R 1
C C14 0.1274(3) 0.2827(3) 0.5186(2) 0.0433(7) Uani d . 1
C C15 0.0540(3) 0.3368(3) 0.7135(3) 0.0587(8) Uani d . 1
H H15A -0.0222 0.3034 0.7173 0.070 Uiso calc R 1
H H15B 0.0162 0.4307 0.6888 0.070 Uiso calc R 1
C C16 0.1168(4) 0.3114(4) 0.8319(3) 0.0764(11) Uani d . 1
H H16A 0.1461 0.2192 0.8587 0.115 Uiso calc R 1
H H16B 0.0476 0.3606 0.8874 0.115 Uiso calc R 1
H H16C 0.1970 0.3382 0.8257 0.115 Uiso calc R 1
C C17 0.1387(3) 0.1544(3) 0.2808(2) 0.0442(7) Uani d . 1
C C18 0.0870(3) 0.1836(3) 0.1676(3) 0.0604(9) Uani d . 1
H H18 0.1003 0.2517 0.1165 0.072 Uiso calc R 1
C C19 0.0154(4) 0.1103(4) 0.1314(3) 0.0750(11) Uani d . 1
H H19 -0.0188 0.1298 0.0556 0.090 Uiso calc R 1
C C20 -0.0060(4) 0.0095(4) 0.2053(4) 0.0731(10) Uani d . 1
H H20 -0.0545 -0.0387 0.1802 0.088 Uiso calc R 1
C C21 0.0456(3) -0.0188(3) 0.3169(3) 0.0630(9) Uani d . 1
H H21 0.0319 -0.0872 0.3673 0.076 Uiso calc R 1
C C22 0.1173(3) 0.0521(3) 0.3559(3) 0.0514(7) Uani d . 1
H H22 0.1512 0.0316 0.4318 0.062 Uiso calc R 1

loop_
_atom_site_aniso_label
_atom_site_aniso_U_11
_atom_site_aniso_U_22
_atom_site_aniso_U_33
_atom_site_aniso_U_12
_atom_site_aniso_U_13
_atom_site_aniso_U_23
P1 0.0423(4) 0.0406(4) 0.0505(5) -0.0190(3) -0.0092(3) -0.0010(3)
Cl1 0.2238(15) 0.1358(10) 0.0443(5) -0.1230(11) -0.0022(7) -0.0056(6)
O1 0.0584(13) 0.0501(12) 0.0665(14) -0.0198(10) -0.0236(11) 0.0093(10)
O2 0.0657(14) 0.0477(12) 0.0565(13) -0.0200(10) 0.0030(10) -0.0095(10)
O3 0.0414(11) 0.0446(11) 0.0861(15) -0.0220(9) -0.0049(10) -0.0062(10)
O4 0.0427(13) 0.0854(17) 0.0670(15) -0.0147(12) -0.0128(11) -0.0133(12)
O5 0.0464(12) 0.0639(13) 0.0407(11) -0.0161(10) -0.0035(9) -0.0058(10)
N1 0.0605(15) 0.0509(14) 0.0397(13) -0.0329(12) -0.0124(11) 0.0011(11)
N2 0.0527(14) 0.0481(14) 0.0388(13) -0.0246(12) -0.0064(11) 0.0005(11)
C1 0.0396(15) 0.0390(14) 0.0415(15) -0.0148(13) -0.0055(12) -0.0033(12)
C2 0.0404(16) 0.0416(15) 0.0494(17) -0.0148(13) -0.0060(13) 0.0006(13)
C3 0.0565(19) 0.0433(17) 0.0596(19) -0.0200(15) -0.0086(15) -0.0008(15)
C4 0.078(2) 0.0475(19) 0.080(3) -0.0277(18) -0.0130(19) -0.0008(17)
C5 0.109(3) 0.063(2) 0.094(3) -0.054(2) -0.014(2) 0.014(2)
C6 0.128(4) 0.088(3) 0.065(2) -0.065(3) -0.011(2) 0.019(2)
C7 0.083(2) 0.068(2) 0.0523(19) -0.041(2) -0.0048(17) 0.0022(17)
C8 0.0449(16) 0.0414(15) 0.0366(14) -0.0211(13) -0.0048(12) -0.0031(12)
C9 0.104(3) 0.061(2) 0.076(3) -0.026(2) -0.006(2) -0.0215(19)
C10 0.186(6) 0.114(4) 0.114(4) -0.038(4) -0.055(4) -0.045(3)
C11 0.047(2) 0.064(2) 0.136(4) -0.0296(18) 0.005(2) -0.017(2)
C12 0.079(3) 0.090(3) 0.080(3) -0.046(2) 0.002(2) 0.011(2)
C13 0.0435(15) 0.0395(14) 0.0376(14) -0.0205(13) -0.0090(12) 0.0011(12)
C14 0.0453(17) 0.0428(16) 0.0473(17) -0.0225(14) -0.0095(13) 0.0011(13)
C15 0.059(2) 0.064(2) 0.055(2) -0.0243(17) 0.0099(16) -0.0157(16)
C16 0.103(3) 0.082(3) 0.050(2) -0.041(2) 0.0076(19) -0.0136(18)
C17 0.0425(16) 0.0495(17) 0.0472(17) -0.0210(14) -0.0037(13) -0.0132(14)
C18 0.069(2) 0.078(2) 0.0501(19) -0.0415(19) -0.0065(16) -0.0132(16)
C19 0.083(3) 0.099(3) 0.063(2) -0.048(2) -0.0174(19) -0.020(2)
C20 0.076(2) 0.082(3) 0.084(3) -0.048(2) -0.004(2) -0.031(2)
C21 0.066(2) 0.0531(19) 0.082(3) -0.0342(17) -0.0018(18) -0.0117(17)
C22 0.0544(18) 0.0496(17) 0.0565(18) -0.0254(15) -0.0079(14) -0.0049(15)

loop_
_atom_type_symbol
_atom_type_description
_atom_type_scat_dispersion_real
_atom_type_scat_dispersion_imag
_atom_type_scat_source
C C 0.0033 0.0016 'International Tables Vol C Tables 4.2.6.8 and 6.1.1.4'
H H 0.0000 0.0000 'International Tables Vol C Tables 4.2.6.8 and 6.1.1.4'
N N 0.0061 0.0033 'International Tables Vol C Tables 4.2.6.8 and 6.1.1.4'
O O 0.0106 0.0060 'International Tables Vol C Tables 4.2.6.8 and 6.1.1.4'
Cl Cl 0.1484 0.1585 'International Tables Vol C Tables 4.2.6.8 and 6.1.1.4'
P P 0.1023 0.0942 'International Tables Vol C Tables 4.2.6.8 and 6.1.1.4'

loop_
_geom_angle_atom_site_label_1
_geom_angle_atom_site_label_2
_geom_angle_atom_site_label_3
_geom_angle
_geom_angle_publ_flag
O1 P1 O3 116.64(12) no
O1 P1 O2 114.77(12) no
O3 P1 O2 103.79(12) no
O1 P1 C8 113.62(12) no
O3 P1 C8 100.02(11) no
O2 P1 C8 106.39(12) no
C9 O2 P1 121.7(2) no
C11 O3 P1 122.57(19) no
C14 O5 C15 115.8(2) no
N2 N1 C17 119.6(2) ?
N2 N1 C13 111.3(2) ?
C17 N1 C13 126.3(2) ?
C1 N2 N1 109.4(2) ?
N2 C1 C2 123.1(2) no
N2 C1 C8 111.8(2) ?
C2 C1 C8 125.1(2) no
C7 C2 C3 116.4(3) no
C7 C2 C1 124.3(3) no
C3 C2 C1 119.3(3) no
C4 C3 C2 122.7(3) no
C4 C3 H3 118.6 no
C2 C3 H3 118.6 no
C5 C4 C3 119.4(3) no
C5 C4 H4 120.3 no
C3 C4 H4 120.3 no
C4 C5 C6 120.3(3) no
C4 C5 H5 119.9 no
C6 C5 H5 119.9 no
C5 C6 C7 120.1(3) no
C5 C6 H6 119.9 no
C7 C6 H6 119.9 no
C2 C7 C6 121.1(3) no
C2 C7 Cl1 122.3(2) no
C6 C7 Cl1 116.7(3) no
C1 C8 C13 100.36(19) ?
C1 C8 P1 112.29(18) ?
C13 C8 P1 112.97(18) ?
C1 C8 H8 110.3 no
C13 C8 H8 110.3 no
P1 C8 H8 110.3 no
C10 C9 O2 109.7(3) no
C10 C9 H9A 109.7 no
O2 C9 H9A 109.7 no
C10 C9 H9B 109.7 no
O2 C9 H9B 109.7 no
H9A C9 H9B 108.2 no
C9 C10 H10A 109.5 no
C9 C10 H10B 109.5 no
H10A C10 H10B 109.5 no
C9 C10 H10C 109.5 no
H10A C10 H10C 109.5 no
H10B C10 H10C 109.5 no
O3 C11 C12 109.4(3) no
O3 C11 H11A 109.8 no
C12 C11 H11A 109.8 no
O3 C11 H11B 109.8 no
C12 C11 H11B 109.8 no
H11A C11 H11B 108.2 no
C11 C12 H12A 109.5 no
C11 C12 H12B 109.5 no
H12A C12 H12B 109.5 no
C11 C12 H12C 109.5 no
H12A C12 H12C 109.5 no
H12B C12 H12C 109.5 no
N1 C13 C14 111.2(2) ?
N1 C13 C8 100.61(19) no
C14 C13 C8 110.5(2) ?
N1 C13 H13 111.4 no
C14 C13 H13 111.4 no
C8 C13 H13 111.4 no
O4 C14 O5 124.6(3) no
O4 C14 C13 124.9(3) no
O5 C14 C13 110.5(2) no
O5 C15 C16 107.8(3) no
O5 C15 H15A 110.1 no
C16 C15 H15A 110.1 no
O5 C15 H15B 110.1 no
C16 C15 H15B 110.1 no
H15A C15 H15B 108.5 no
C15 C16 H16A 109.5 no
C15 C16 H16B 109.5 no
H16A C16 H16B 109.5 no
C15 C16 H16C 109.5 no
H16A C16 H16C 109.5 no
H16B C16 H16C 109.5 no
C18 C17 C22 119.2(3) no
C18 C17 N1 120.2(3) no
C22 C17 N1 120.6(2) no
C19 C18 C17 119.5(3) no
C19 C18 H18 120.2 no
C17 C18 H18 120.2 no
C20 C19 C18 121.3(3) no
C20 C19 H19 119.3 no
C18 C19 H19 119.3 no
C19 C20 C21 118.8(3) no
C19 C20 H20 120.6 no
C21 C20 H20 120.6 no
C20 C21 C22 121.4(3) no
C20 C21 H21 119.3 no
C22 C21 H21 119.3 no
C21 C22 C17 119.7(3) no
C21 C22 H22 120.2 no
C17 C22 H22 120.2 no

loop_
_geom_bond_atom_site_label_1
_geom_bond_atom_site_label_2
_geom_bond_distance
_geom_bond_publ_flag
P1 O1 1.461(2) ?
P1 O3 1.5606(19) ?
P1 O2 1.562(2) no
P1 C8 1.814(3) ?
Cl1 C7 1.733(3) no
O2 C9 1.454(4) no
O3 C11 1.454(4) no
O4 C14 1.193(3) no
O5 C14 1.330(3) no
O5 C15 1.460(3) no
N1 N2 1.375(3) no
N1 C17 1.398(3) no
N1 C13 1.462(3) ?
N2 C1 1.288(3) ?
C1 C2 1.469(4) ?
C1 C8 1.532(4) ?
C2 C7 1.391(4) no
C2 C3 1.395(4) no
C3 C4 1.377(4) no
C3 H3 0.9300 no
C4 C5 1.363(5) no
C4 H4 0.9300 no
C5 C6 1.371(5) no
C5 H5 0.9300 no
C6 C7 1.394(5) no
C6 H6 0.9300 no
C8 C13 1.548(3) ?
C8 H8 0.9800 no
C9 C10 1.437(5) no
C9 H9A 0.9700 no
C9 H9B 0.9700 no
C10 H10A 0.9600 no
C10 H10B 0.9600 no
C10 H10C 0.9600 no
C11 C12 1.458(5) no
C11 H11A 0.9700 no
C11 H11B 0.9700 no
C12 H12A 0.9600 no
C12 H12B 0.9600 no
C12 H12C 0.9600 no
C13 C14 1.527(4) no
C13 H13 0.9800 no
C15 C16 1.495(4) no
C15 H15A 0.9700 no
C15 H15B 0.9700 no
C16 H16A 0.9600 no
C16 H16B 0.9600 no
C16 H16C 0.9600 no
C17 C18 1.390(4) no
C17 C22 1.393(4) no
C18 C19 1.387(4) no
C18 H18 0.9300 no
C19 C20 1.372(5) no
C19 H19 0.9300 no
C20 C21 1.373(5) no
C20 H20 0.9300 no
C21 C22 1.380(4) no
C21 H21 0.9300 no
C22 H22 0.9300 no

loop_
_geom_hbond_atom_site_label_D
_geom_hbond_atom_site_label_H
_geom_hbond_atom_site_label_A
_geom_hbond_site_symmetry_A
_geom_hbond_distance_DH
_geom_hbond_distance_HA
_geom_hbond_distance_DA
_geom_hbond_angle_DHA
C13 H13 O1 2_656 0.98 2.40 3.348(4) 163

loop_
_geom_torsion_atom_site_label_1
_geom_torsion_atom_site_label_2
_geom_torsion_atom_site_label_3
_geom_torsion_atom_site_label_4
_geom_torsion
_geom_torsion_publ_flag
O1 P1 O2 C9 25.1(3) no
O3 P1 O2 C9 153.5(3) no
C8 P1 O2 C9 -101.5(3) no
O1 P1 O3 C11 69.5(3) no
O2 P1 O3 C11 -57.8(3) no
C8 P1 O3 C11 -167.6(3) no
C17 N1 N2 C1 177.8(2) no
C13 N1 N2 C1 15.8(3) no
N1 N2 C1 C2 179.8(2) no
N1 N2 C1 C8 1.5(3) ?
N2 C1 C2 C7 -24.7(4) no
C8 C1 C2 C7 153.4(3) no
N2 C1 C2 C3 154.2(3) no
C8 C1 C2 C3 -27.7(4) no
C7 C2 C3 C4 1.4(5) no
C1 C2 C3 C4 -177.6(3) no
C2 C3 C4 C5 -0.2(5) no
C3 C4 C5 C6 -1.0(6) no
C4 C5 C6 C7 0.9(7) no
C3 C2 C7 C6 -1.5(5) no
C1 C2 C7 C6 177.5(3) no
C3 C2 C7 Cl1 178.1(2) no
C1 C2 C7 Cl1 -2.9(5) no
C5 C6 C7 C2 0.3(6) no
C5 C6 C7 Cl1 -179.2(3) no
N2 C1 C8 C13 -16.4(3) no
C2 C1 C8 C13 165.3(2) no
N2 C1 C8 P1 103.8(2) no
C2 C1 C8 P1 -74.5(3) ?
O1 P1 C8 C1 -163.55(17) no
O3 P1 C8 C1 71.4(2) no
O2 P1 C8 C1 -36.3(2) no
O1 P1 C8 C13 -50.9(2) no
O3 P1 C8 C13 -175.96(17) no
O2 P1 C8 C13 76.33(19) no
P1 O2 C9 C10 158.4(3) no
P1 O3 C11 C12 153.5(3) no
N2 N1 C13 C14 92.0(3) no
C17 N1 C13 C14 -68.5(3) no
N2 N1 C13 C8 -25.0(3) no
C17 N1 C13 C8 174.5(3) no
C1 C8 C13 N1 23.0(2) no
P1 C8 C13 N1 -96.8(2) no
C1 C8 C13 C14 -94.6(2) no
P1 C8 C13 C14 145.68(19) no
C15 O5 C14 O4 -3.7(4) no
C15 O5 C14 C13 174.4(2) no
N1 C13 C14 O4 -6.0(4) no
C8 C13 C14 O4 104.9(3) no
N1 C13 C14 O5 175.9(2) no
C8 C13 C14 O5 -73.2(3) no
C14 O5 C15 C16 -180.0(2) no
N2 N1 C17 C18 10.6(4) no
C13 N1 C17 C18 169.7(3) no
N2 N1 C17 C22 -171.2(3) no
C13 N1 C17 C22 -12.2(4) no
C22 C17 C18 C19 -0.1(5) no
N1 C17 C18 C19 178.1(3) ?
C17 C18 C19 C20 0.2(5) ?
C18 C19 C20 C21 -0.3(6) no
C19 C20 C21 C22 0.3(5) no
C20 C21 C22 C17 -0.2(5) no
C18 C17 C22 C21 0.1(4) no
N1 C17 C22 C21 -178.1(3) ?
